data_4022655
loop_
_publ_author_name
'Jonathan A. L. Miles'
'Lisa Mitchell'
'Jonathan M. Percy'
'Kuldip Singh'
'E. Uneyama'

_publ_section_title
;
 Total Syntheses of Conformationally Locked Difluorinated
 Pentopyranose Analogues and a Pentopyranosyl Phosphate Mimetic
;
_journal_name_full 'Journal of Organic Chemistry'
_journal_page_first 1575
_journal_page_last 1587
_journal_paper_doi 10.1021/jo0620258
_journal_volume 72
_journal_year 2007
_chemical_formula_sum 'C12 H16 F2 O6'
_chemical_formula_weight 294.25
_chemical_name_systematic
; 
 ? 
;
_space_group_IT_number 14
_symmetry_cell_setting monoclinic
_symmetry_space_group_name_Hall '-P 2ybc'
_symmetry_space_group_name_H-M 'P 1 21/c 1'
_atom_sites_solution_hydrogens geom
_atom_sites_solution_primary direct
_atom_sites_solution_secondary difmap
_audit_creation_method SHELXL-97
_cell_angle_alpha 90.00
_cell_angle_beta 110.262(3)
_cell_angle_gamma 90.00
_cell_formula_units_Z 4
_cell_length_a 12.1162(19)
_cell_length_b 7.5984(12)
_cell_length_c 15.339(3)
_cell_measurement_reflns_used 818
_cell_measurement_temperature 150(2)
_cell_measurement_theta_max 25.88
_cell_measurement_theta_min 2.83
_cell_volume 1324.8(4)
_computing_cell_refinement 'Bruker SMART'
_computing_data_collection 'Bruker SMART'
_computing_data_reduction 'Bruker SHELXTL'
_computing_molecular_graphics 'Bruker SHELXTL'
_computing_publication_material 'Bruker SHELXTL'
_computing_structure_refinement 'SHELXL-97 (Sheldrick, 1997)'
_computing_structure_solution 'SHELXS-97 (Sheldrick, 1990)'
_diffrn_ambient_temperature 150(2)
_diffrn_measured_fraction_theta_full 1.000
_diffrn_measured_fraction_theta_max 1.000
_diffrn_measurement_device_type 'CCD area detector'
_diffrn_measurement_method 'phi and omega scans'
_diffrn_radiation_monochromator graphite
_diffrn_radiation_source 'fine-focus sealed tube'
_diffrn_radiation_type MoK\a
_diffrn_radiation_wavelength 0.71073
_diffrn_reflns_av_R_equivalents 0.0473
_diffrn_reflns_av_sigmaI/netI 0.0403
_diffrn_reflns_limit_h_max 14
_diffrn_reflns_limit_h_min -14
_diffrn_reflns_limit_k_max 9
_diffrn_reflns_limit_k_min -9
_diffrn_reflns_limit_l_max 18
_diffrn_reflns_limit_l_min -18
_diffrn_reflns_number 9151
_diffrn_reflns_theta_full 25.00
_diffrn_reflns_theta_max 25.00
_diffrn_reflns_theta_min 1.79
_exptl_absorpt_coefficient_mu 0.135
_exptl_absorpt_correction_T_max 0.980
_exptl_absorpt_correction_T_min 0.597
_exptl_absorpt_correction_type multi-scan
_exptl_absorpt_process_details
;
absorption correction based on 4296 reflections (SADABS); Rint 0.039
before correction and 0.029 after.
;
_exptl_crystal_colour colourless
_exptl_crystal_density_diffrn 1.475
_exptl_crystal_density_method 'not measured'
_exptl_crystal_description block
_exptl_crystal_F_000 616
_exptl_crystal_size_max 0.27
_exptl_crystal_size_mid 0.13
_exptl_crystal_size_min 0.10
_refine_diff_density_max 0.273
_refine_diff_density_min -0.243
_refine_diff_density_rms 0.049
_refine_ls_extinction_method none
_refine_ls_goodness_of_fit_ref 1.019
_refine_ls_hydrogen_treatment constr
_refine_ls_matrix_type full
_refine_ls_number_parameters 183
_refine_ls_number_reflns 2323
_refine_ls_number_restraints 0
_refine_ls_restrained_S_all 1.019
_refine_ls_R_factor_all 0.0542
_refine_ls_R_factor_gt 0.0428
_refine_ls_shift/su_max 0.001
_refine_ls_shift/su_mean 0.000
_refine_ls_structure_factor_coef Fsqd
_refine_ls_weighting_details 'calc w=1/[\s^2^(Fo^2^)+(0.0508P)^2^+0.2508P] where P=(Fo^2^+2Fc^2^)/3'
_refine_ls_weighting_scheme calc
_refine_ls_wR_factor_gt 0.0978
_refine_ls_wR_factor_ref 0.1034
_reflns_number_gt 1916
_reflns_number_total 2323
_reflns_threshold_expression >2sigma(I)
_cod_data_source_file jo0620258si20060930_121813.cif
_cod_data_source_block 30
_cod_depositor_comments
;
The following automatic conversions were performed:
'_symmetry_cell_setting' value 'Monoclinic' changed to 'monoclinic'
according to '/home/saulius/struct/CIF-dictionaries/cif_core.dic'
dictionary named 'cif_core.dic' version 2.4.1 from 2010-06-29.

Automatic conversion script
Id: cif_fix_enum 1527 2010-12-29 10:47:43Z saulius 

The following automatic conversions were performed:

'_refine_ls_hydrogen_treatment' value 'constrained' was replaced with
the value 'constr' as specified in the replacement file
'src/cod-tools/trunk/data/replacement-values/replacement_values.lst'.

Automatic conversion script
Id: cif_fix_values 5376 2017-05-30 11:51:03Z andrius 
;
_cod_original_sg_symbol_H-M 'P 21/c'
_cod_database_code 4022655

loop_
_symmetry_equiv_pos_as_xyz
'x, y, z'
'-x, y+1/2, -z+1/2'
'-x, -y, -z'
'x, -y-1/2, z-1/2'

loop_
_atom_site_label
_atom_site_type_symbol
_atom_site_fract_x
_atom_site_fract_y
_atom_site_fract_z
_atom_site_U_iso_or_equiv
_atom_site_adp_type
_atom_site_occupancy
_atom_site_symmetry_multiplicity
_atom_site_calc_flag
_atom_site_refinement_flags
F1 F 0.32838(10) 0.95680(15) 1.06545(7) 0.0348(3) Uani 1 1 d .
F2 F 0.18189(10) 0.77323(16) 1.02117(8) 0.0377(3) Uani 1 1 d .
O1 O 0.44976(11) 0.76941(17) 0.97235(9) 0.0257(3) Uani 1 1 d .
O2 O 0.41336(11) 0.63361(18) 1.09148(9) 0.0295(3) Uani 1 1 d .
H2 H 0.4592 0.7242 1.1279 0.035 Uiso 1 1 d R
O3 O 0.16725(11) 1.09138(17) 0.91514(9) 0.0268(3) Uani 1 1 d .
O4 O -0.00867(13) 0.9749(2) 0.83307(12) 0.0497(5) Uani 1 1 d .
O5 O 0.26056(11) 1.02402(17) 0.77233(9) 0.0267(3) Uani 1 1 d .
O6 O 0.41398(12) 1.18589(19) 0.76962(10) 0.0338(4) Uani 1 1 d .
C1 C 0.36087(16) 0.6902(2) 1.00072(13) 0.0248(4) Uani 1 1 d .
C2 C 0.27314(17) 0.8379(3) 0.99753(13) 0.0258(4) Uani 1 1 d .
C3 C 0.22413(16) 0.9319(2) 0.90528(13) 0.0232(4) Uani 1 1 d .
H3 H 0.1656 0.8537 0.8598 0.028 Uiso 1 1 calc R
C4 C 0.32187(16) 0.9758(2) 0.86830(12) 0.0240(4) Uani 1 1 d .
H4 H 0.3670 1.0797 0.9027 0.029 Uiso 1 1 calc R
C5 C 0.40642(16) 0.8228(3) 0.87598(13) 0.0262(4) Uani 1 1 d .
H5 H 0.4750 0.8703 0.8613 0.031 Uiso 1 1 calc R
C6 C 0.35933(18) 0.6665(3) 0.81243(14) 0.0317(5) Uani 1 1 d .
H6A H 0.4258 0.5883 0.8150 0.038 Uiso 1 1 calc R
H6B H 0.3235 0.7091 0.7477 0.038 Uiso 1 1 calc R
C7 C 0.26817(18) 0.5606(3) 0.83774(13) 0.0305(5) Uani 1 1 d .
H7A H 0.2556 0.4459 0.8051 0.037 Uiso 1 1 calc R
H7B H 0.1924 0.6248 0.8173 0.037 Uiso 1 1 calc R
C8 C 0.30862(17) 0.5296(3) 0.94255(13) 0.0283(5) Uani 1 1 d .
H8A H 0.2405 0.4886 0.9587 0.034 Uiso 1 1 calc R
H8B H 0.3681 0.4344 0.9590 0.034 Uiso 1 1 calc R
C9 C 0.04852(17) 1.0988(3) 0.87129(14) 0.0298(5) Uani 1 1 d .
C10 C 0.00349(18) 1.2784(3) 0.87745(16) 0.0356(5) Uani 1 1 d .
H10A H 0.0311 1.3596 0.8398 0.053 Uiso 1 1 calc R
H10B H 0.0323 1.3174 0.9424 0.053 Uiso 1 1 calc R
H10C H -0.0827 1.2766 0.8542 0.053 Uiso 1 1 calc R
C11 C 0.31544(17) 1.1334(2) 0.73142(13) 0.0253(4) Uani 1 1 d .
C12 C 0.23688(19) 1.1808(3) 0.63599(14) 0.0344(5) Uani 1 1 d .
H12A H 0.1802 1.2700 0.6396 0.052 Uiso 1 1 calc R
H12B H 0.1946 1.0757 0.6046 0.052 Uiso 1 1 calc R
H12C H 0.2841 1.2279 0.6008 0.052 Uiso 1 1 calc R

loop_
_atom_site_aniso_label
_atom_site_aniso_U_11
_atom_site_aniso_U_22
_atom_site_aniso_U_33
_atom_site_aniso_U_23
_atom_site_aniso_U_13
_atom_site_aniso_U_12
F1 0.0430(7) 0.0318(6) 0.0230(6) -0.0048(5) 0.0031(5) 0.0056(5)
F2 0.0338(7) 0.0461(7) 0.0395(7) 0.0115(6) 0.0209(6) 0.0039(6)
O1 0.0200(7) 0.0292(7) 0.0245(7) 0.0047(6) 0.0035(6) 0.0006(6)
O2 0.0330(8) 0.0285(7) 0.0208(7) 0.0033(6) 0.0013(6) -0.0016(6)
O3 0.0213(7) 0.0269(7) 0.0291(7) -0.0005(6) 0.0046(6) 0.0037(6)
O4 0.0236(8) 0.0480(10) 0.0653(12) -0.0140(9) -0.0003(8) 0.0001(7)
O5 0.0251(7) 0.0302(7) 0.0212(7) 0.0056(6) 0.0032(6) -0.0012(6)
O6 0.0341(8) 0.0400(8) 0.0269(8) -0.0019(6) 0.0099(7) -0.0100(7)
C1 0.0233(10) 0.0280(10) 0.0192(10) 0.0043(8) 0.0023(8) -0.0016(8)
C2 0.0250(10) 0.0287(10) 0.0236(10) -0.0004(8) 0.0085(8) -0.0046(8)
C3 0.0198(9) 0.0223(9) 0.0250(10) -0.0002(8) 0.0047(8) 0.0022(8)
C4 0.0215(9) 0.0283(10) 0.0185(10) 0.0027(8) 0.0024(8) -0.0007(8)
C5 0.0217(10) 0.0342(11) 0.0225(10) 0.0069(8) 0.0073(8) 0.0019(8)
C6 0.0346(11) 0.0366(12) 0.0238(11) 0.0009(9) 0.0101(9) 0.0106(10)
C7 0.0321(11) 0.0281(10) 0.0260(11) -0.0069(9) 0.0033(9) 0.0045(9)
C8 0.0287(10) 0.0267(10) 0.0267(11) 0.0005(8) 0.0062(9) 0.0001(9)
C9 0.0218(10) 0.0394(12) 0.0263(11) 0.0035(9) 0.0060(9) 0.0032(10)
C10 0.0289(11) 0.0387(12) 0.0394(13) 0.0041(10) 0.0119(10) 0.0096(10)
C11 0.0333(11) 0.0199(9) 0.0232(10) -0.0014(8) 0.0102(9) 0.0020(9)
C12 0.0422(12) 0.0333(11) 0.0248(11) 0.0023(9) 0.0077(10) 0.0019(10)

loop_
_atom_type_symbol
_atom_type_description
_atom_type_scat_dispersion_real
_atom_type_scat_dispersion_imag
_atom_type_scat_source
C C 0.0033 0.0016 'International Tables Vol C Tables 4.2.6.8 and 6.1.1.4'
H H 0.0000 0.0000 'International Tables Vol C Tables 4.2.6.8 and 6.1.1.4'
O O 0.0106 0.0060 'International Tables Vol C Tables 4.2.6.8 and 6.1.1.4'
F F 0.0171 0.0103 'International Tables Vol C Tables 4.2.6.8 and 6.1.1.4'

loop_
_geom_angle_atom_site_label_1
_geom_angle_atom_site_label_2
_geom_angle_atom_site_label_3
_geom_angle
C1 O1 C5 112.65(13)
C1 O2 H2 110.0
C9 O3 C3 116.68(15)
C11 O5 C4 117.87(14)
O2 C1 O1 107.78(14)
O2 C1 C8 107.14(15)
O1 C1 C8 111.45(16)
O2 C1 C2 109.35(15)
O1 C1 C2 105.65(14)
C8 C1 C2 115.26(16)
F1 C2 F2 105.23(15)
F1 C2 C3 109.34(15)
F2 C2 C3 109.04(15)
F1 C2 C1 107.95(15)
F2 C2 C1 110.09(15)
C3 C2 C1 114.75(15)
O3 C3 C2 110.47(15)
O3 C3 C4 108.70(15)
C2 C3 C4 110.47(15)
O3 C3 H3 109.1
C2 C3 H3 109.1
C4 C3 H3 109.1
O5 C4 C3 104.12(14)
O5 C4 C5 111.43(15)
C3 C4 C5 113.16(15)
O5 C4 H4 109.3
C3 C4 H4 109.3
C5 C4 H4 109.3
O1 C5 C6 111.10(15)
O1 C5 C4 106.81(15)
C6 C5 C4 116.98(16)
O1 C5 H5 107.2
C6 C5 H5 107.2
C4 C5 H5 107.2
C5 C6 C7 113.26(16)
C5 C6 H6A 108.9
C7 C6 H6A 108.9
C5 C6 H6B 108.9
C7 C6 H6B 108.9
H6A C6 H6B 107.7
C6 C7 C8 110.69(16)
C6 C7 H7A 109.5
C8 C7 H7A 109.5
C6 C7 H7B 109.5
C8 C7 H7B 109.5
H7A C7 H7B 108.1
C1 C8 C7 114.32(16)
C1 C8 H8A 108.7
C7 C8 H8A 108.7
C1 C8 H8B 108.7
C7 C8 H8B 108.7
H8A C8 H8B 107.6
O4 C9 O3 122.90(18)
O4 C9 C10 126.28(18)
O3 C9 C10 110.82(18)
C9 C10 H10A 109.5
C9 C10 H10B 109.5
H10A C10 H10B 109.5
C9 C10 H10C 109.5
H10A C10 H10C 109.5
H10B C10 H10C 109.5
O6 C11 O5 123.03(17)
O6 C11 C12 126.06(19)
O5 C11 C12 110.90(17)
C11 C12 H12A 109.5
C11 C12 H12B 109.5
H12A C12 H12B 109.5
C11 C12 H12C 109.5
H12A C12 H12C 109.5
H12B C12 H12C 109.5

loop_
_geom_bond_atom_site_label_1
_geom_bond_atom_site_label_2
_geom_bond_distance
F1 C2 1.366(2)
F2 C2 1.368(2)
O1 C1 1.427(2)
O1 C5 1.445(2)
O2 C1 1.384(2)
O2 H2 0.9379
O3 C9 1.362(2)
O3 C3 1.428(2)
O4 C9 1.195(2)
O5 C11 1.347(2)
O5 C4 1.448(2)
O6 C11 1.201(2)
C1 C8 1.515(3)
C1 C2 1.534(3)
C2 C3 1.511(3)
C3 C4 1.517(3)
C3 H3 1.0000
C4 C5 1.527(3)
C4 H4 1.0000
C5 C6 1.517(3)
C5 H5 1.0000
C6 C7 1.522(3)
C6 H6A 0.9900
C6 H6B 0.9900
C7 C8 1.528(3)
C7 H7A 0.9900
C7 H7B 0.9900
C8 H8A 0.9900
C8 H8B 0.9900
C9 C10 1.484(3)
C10 H10A 0.9800
C10 H10B 0.9800
C10 H10C 0.9800
C11 C12 1.488(3)
C12 H12A 0.9800
C12 H12B 0.9800
C12 H12C 0.9800

loop_
_geom_hbond_atom_site_label_D
_geom_hbond_atom_site_label_H
_geom_hbond_atom_site_label_A
_geom_hbond_distance_DH
_geom_hbond_distance_HA
_geom_hbond_distance_DA
_geom_hbond_angle_DHA
_geom_hbond_site_symmetry_A
O2 H2 O6 0.94 1.90 2.7766(19) 153.8 3_677

loop_
_geom_torsion_atom_site_label_1
_geom_torsion_atom_site_label_2
_geom_torsion_atom_site_label_3
_geom_torsion_atom_site_label_4
_geom_torsion
C5 O1 C1 O2 175.96(14)
C5 O1 C1 C8 58.66(19)
C5 O1 C1 C2 -67.22(18)
O2 C1 C2 F1 48.34(19)
O1 C1 C2 F1 -67.42(17)
C8 C1 C2 F1 169.06(15)
O2 C1 C2 F2 -66.03(19)
O1 C1 C2 F2 178.21(14)
C8 C1 C2 F2 54.7(2)
O2 C1 C2 C3 170.52(15)
O1 C1 C2 C3 54.77(19)
C8 C1 C2 C3 -68.7(2)
C9 O3 C3 C2 -113.25(18)
C9 O3 C3 C4 125.39(17)
F1 C2 C3 O3 -44.5(2)
F2 C2 C3 O3 70.11(19)
C1 C2 C3 O3 -165.89(15)
F1 C2 C3 C4 75.85(19)
F2 C2 C3 C4 -169.59(15)
C1 C2 C3 C4 -45.6(2)
C11 O5 C4 C3 154.06(15)
C11 O5 C4 C5 -83.6(2)
O3 C3 C4 O5 -72.14(17)
C2 C3 C4 O5 166.50(14)
O3 C3 C4 C5 166.71(14)
C2 C3 C4 C5 45.3(2)
C1 O1 C5 C6 -60.16(19)
C1 O1 C5 C4 68.49(19)
O5 C4 C5 O1 -172.00(14)
C3 C4 C5 O1 -55.07(19)
O5 C4 C5 C6 -46.8(2)
C3 C4 C5 C6 70.1(2)
O1 C5 C6 C7 53.2(2)
C4 C5 C6 C7 -69.7(2)
C5 C6 C7 C8 -45.1(2)
O2 C1 C8 C7 -168.53(15)
O1 C1 C8 C7 -50.8(2)
C2 C1 C8 C7 69.5(2)
C6 C7 C8 C1 44.0(2)
C3 O3 C9 O4 6.6(3)
C3 O3 C9 C10 -172.88(16)
C4 O5 C11 O6 3.3(3)
C4 O5 C11 C12 -175.38(15)
